data_7235352
loop_
_publ_author_name
'Planells, Miquel'
'Abate, Antonio'
'Hollman, Derek J.'
'Stranks, Samuel D.'
'Bharti, Vishal'
'Gaur, Jitender'
'Mohanty, Dibyajyoti'
'Chand, Suresh'
'Snaith, Henry J.'
'Robertson, Neil'

_publ_section_title
;
 Diacetylene bridged triphenylamines as hole transport materials for solid
 state dye sensitized solar cells
;
_journal_issue 23
_journal_name_full 'Journal of Materials Chemistry A'
_journal_page_first 6949
_journal_paper_doi 10.1039/c3ta11417a
_journal_volume 1
_journal_year 2013
_chemical_absolute_configuration unk
_chemical_compound_source Synthetic
_chemical_formula_moiety 'C44 H36 N2 O4'
_chemical_formula_sum 'C44 H36 N2 O4'
_chemical_formula_weight 656.78
_chemical_melting_point 459
_chemical_name_systematic 4,4'-(buta-1,3-diyne-1,4-diyl)bis(N,N-bis(4-methoxyphenyl)aniline)
_space_group_IT_number 29
_space_group_name_Hall 'P 2c -2ac'
_space_group_name_H-M_alt 'P c a 21'
_symmetry_cell_setting orthorhombic
_symmetry_Int_Tables_number 29
_symmetry_space_group_name_Hall 'P 2c -2ac'
_symmetry_space_group_name_H-M 'P c a 21'
_atom_sites_solution_hydrogens difmap
_atom_sites_solution_primary other
_cell_angle_alpha 90
_cell_angle_beta 90
_cell_angle_gamma 90
_cell_formula_units_Z 4
_cell_length_a 18.74123(11)
_cell_length_b 9.94915(7)
_cell_length_c 18.52083(11)
_cell_measurement_reflns_used 28155
_cell_measurement_temperature 120
_cell_measurement_theta_max 76
_cell_measurement_theta_min 3
_cell_volume 3453.38(4)
_computing_cell_refinement 'CrysAlis, (Oxford Diffraction, 2002)'
_computing_data_collection 'Xcalibur, (Oxford Diffraction, 2002)'
_computing_data_reduction 'CrysAlis, (Oxford Diffraction, 2002)'
_computing_molecular_graphics 'CAMERON (Watkin et al., 1996)'
_computing_publication_material 'CRYSTALS (Betteridge et al., 2003)'
_computing_structure_refinement 'CRYSTALS (Betteridge et al., 2003)'
_computing_structure_solution 'Superflip (Palatinus & Chapuis, 2007)'
_diffrn_ambient_temperature 120
_diffrn_measured_fraction_theta_full 0.998
_diffrn_measured_fraction_theta_max 0.994
_diffrn_measurement_device Area
_diffrn_measurement_device_type 'Oxford Diffraction XCALIBUR'
_diffrn_measurement_method \w
_diffrn_radiation_monochromator graphite
_diffrn_radiation_probe x-ray
_diffrn_radiation_type 'Cu K\a'
_diffrn_radiation_wavelength 1.54184
_diffrn_reflns_av_R_equivalents 0.025
_diffrn_reflns_limit_h_max 23
_diffrn_reflns_limit_h_min -23
_diffrn_reflns_limit_k_max 12
_diffrn_reflns_limit_k_min -12
_diffrn_reflns_limit_l_max 23
_diffrn_reflns_limit_l_min -23
_diffrn_reflns_number 42111
_diffrn_reflns_theta_full 74.969
_diffrn_reflns_theta_max 76.498
_diffrn_reflns_theta_min 4.444
_diffrn_source_type SuperNova
_diffrn_standards_number 0
_exptl_absorpt_coefficient_mu 0.642
_exptl_absorpt_correction_T_max 0.92
_exptl_absorpt_correction_T_min 0.86
_exptl_absorpt_correction_type gaussian
_exptl_absorpt_process_details
;
Gaussian Integration (Busing and Levy, 1957)
;
_exptl_crystal_colour yellow
_exptl_crystal_density_diffrn 1.263
_exptl_crystal_density_method 'not measured'
_exptl_crystal_description block
_exptl_crystal_F_000 1384
_exptl_crystal_recrystallization_method 'Slow evaporation in dichloromethane'
_exptl_crystal_size_max 0.303
_exptl_crystal_size_mid 0.239
_exptl_crystal_size_min 0.127
_refine_diff_density_max 0.18
_refine_diff_density_min -0.16
_refine_ls_extinction_method None
_refine_ls_goodness_of_fit_ref 1.0124
_refine_ls_hydrogen_treatment constr
_refine_ls_matrix_type full
_refine_ls_number_parameters 451
_refine_ls_number_reflns 3714
_refine_ls_number_restraints 1
_refine_ls_R_factor_all 0.0273
_refine_ls_R_factor_gt 0.0270
_refine_ls_shift/su_max 0.0003994
_refine_ls_shift/su_mean 0.0000484
_refine_ls_structure_factor_coef Fsqd
_refine_ls_weighting_details
;
Method, part 1, Chebychev polynomial, (Watkin, 1994, Prince, 1982)
[weight] = 1.0/[A~0~*T~0~(x)+A~1~*T~1~(x) ... +A~n-1~]*T~n-1~(x)]
where A~i~ are the Chebychev coefficients listed below and x= Fcalc/Fmax
Method = Robust Weighting (Prince, 1982)
W = [weight] * [1-(deltaF/6*sigmaF)^2^]^2^
A~i~ are:
874. 0.139E+04 763. 235.
;
_refine_ls_weighting_scheme calc
_refine_ls_wR_factor_all 0.0592
_refine_ls_wR_factor_gt 0.0589
_refine_ls_wR_factor_ref 0.0592
_reflns_limit_h_max 23
_reflns_limit_h_min 0
_reflns_limit_k_max 12
_reflns_limit_k_min 0
_reflns_limit_l_max 23
_reflns_limit_l_min 0
_reflns_number_gt 3667
_reflns_number_total 3730
_reflns_threshold_expression I>2.0\s(I)
_oxford_diffrn_Wilson_B_factor 2.02
_oxford_diffrn_Wilson_scale 0.04
_oxford_refine_ls_r_factor_ref 0.0273
_oxford_refine_ls_scale 4.83(4)
_oxford_reflns_number_all 3714
_oxford_reflns_threshold_expression_ref I>0.0\s(I)
_cod_data_source_file c3ta11417a.cif
_cod_data_source_block NR3001
_cod_depositor_comments
;
The following automatic conversions were performed:

data item '_atom_sites_solution_primary' value 'Other' was changed to
'other' in accordance with the
/home/saulius/struct/COD-crude-data/automatic-downloads/DataCite-retrospective/RSC/depositions/lib/dictionaries/cif_core.dic
dictionary named 'cif_core.dic' version 2.4.2 last updated on
2011-04-26.

Automatic conversion script
Id: cif_fix_values 6909 2019-04-08 15:41:33Z antanas 
;
_cod_database_code 7235352

loop_
_symmetry_equiv_pos_as_xyz
x,y,z
-x,-y,z+1/2
-x+1/2,y,z+1/2
x+1/2,-y,z

loop_
_atom_site_label
_atom_site_type_symbol
_atom_site_fract_x
_atom_site_fract_y
_atom_site_fract_z
_atom_site_U_iso_or_equiv
_atom_site_occupancy
_atom_site_adp_type
_atom_site_refinement_flags_posn
O1 O 0.37809(7) -0.14752(13) 0.01870(7) 0.0287 1.0000 Uani .
C2 C 0.40524(9) -0.10124(17) 0.08321(9) 0.0216 1.0000 Uani .
C3 C 0.44748(9) -0.17737(16) 0.12924(10) 0.0236 1.0000 Uani .
C4 C 0.47290(9) -0.11942(17) 0.19289(10) 0.0232 1.0000 Uani .
C5 C 0.45588(9) 0.01164(17) 0.21059(10) 0.0215 1.0000 Uani .
N6 N 0.48199(7) 0.06820(13) 0.27661(8) 0.0236 1.0000 Uani .
C7 C 0.45609(9) 0.01147(16) 0.34225(9) 0.0213 1.0000 Uani .
C8 C 0.38347(9) -0.01222(17) 0.35128(10) 0.0238 1.0000 Uani .
C9 C 0.35768(9) -0.07114(17) 0.41430(10) 0.0254 1.0000 Uani .
C10 C 0.40458(10) -0.10724(17) 0.46854(10) 0.0248 1.0000 Uani .
O11 O 0.38476(8) -0.16730(14) 0.53203(8) 0.0335 1.0000 Uani .
C12 C 0.31087(11) -0.1991(2) 0.53958(12) 0.0406 1.0000 Uani .
C13 C 0.47752(10) -0.08312(18) 0.46025(10) 0.0291 1.0000 Uani .
C14 C 0.50268(9) -0.02442(17) 0.39744(11) 0.0272 1.0000 Uani .
C15 C 0.51484(8) 0.19446(15) 0.27537(10) 0.0199 1.0000 Uani .
C16 C 0.55467(8) 0.23473(16) 0.21481(10) 0.0205 1.0000 Uani .
C17 C 0.58538(8) 0.36082(16) 0.21226(10) 0.0208 1.0000 Uani .
C18 C 0.57846(7) 0.45119(14) 0.26996(10) 0.0192 1.0000 Uani .
C19 C 0.60757(8) 0.58321(16) 0.26714(10) 0.0208 1.0000 Uani .
C20 C 0.63076(8) 0.69670(16) 0.26727(10) 0.0208 1.0000 Uani .
C21 C 0.65666(8) 0.82549(15) 0.26954(10) 0.0214 1.0000 Uani .
C22 C 0.67895(8) 0.93888(15) 0.27259(10) 0.0212 1.0000 Uani .
C23 C 0.70820(8) 1.07143(14) 0.27306(10) 0.0196 1.0000 Uani .
C24 C 0.69783(8) 1.16052(16) 0.33093(9) 0.0210 1.0000 Uani .
C25 C 0.72855(8) 1.28704(15) 0.33043(9) 0.0206 1.0000 Uani .
C26 C 0.77098(8) 1.32904(15) 0.27221(10) 0.0193 1.0000 Uani .
N27 N 0.80269(7) 1.45652(13) 0.27281(8) 0.0223 1.0000 Uani .
C28 C 0.82857(9) 1.51144(16) 0.20614(10) 0.0206 1.0000 Uani .
C29 C 0.90179(9) 1.52122(16) 0.19312(9) 0.0221 1.0000 Uani .
C30 C 0.92612(9) 1.56725(16) 0.12688(10) 0.0241 1.0000 Uani .
C31 C 0.87777(10) 1.60485(17) 0.07361(10) 0.0231 1.0000 Uani .
O32 O 0.90818(7) 1.64733(15) 0.01024(7) 0.0320 1.0000 Uani .
C33 C 0.86122(12) 1.6846(2) -0.04686(11) 0.0393 1.0000 Uani .
C34 C 0.80519(10) 1.59651(16) 0.08627(10) 0.0253 1.0000 Uani .
C35 C 0.78089(9) 1.55061(17) 0.15319(10) 0.0249 1.0000 Uani .
C36 C 0.82806(8) 1.51092(16) 0.33955(9) 0.0204 1.0000 Uani .
C37 C 0.81217(9) 1.64244(17) 0.35875(10) 0.0236 1.0000 Uani .
C38 C 0.83474(9) 1.69439(17) 0.42526(10) 0.0254 1.0000 Uani .
C39 C 0.87267(10) 1.61333(19) 0.47260(10) 0.0266 1.0000 Uani .
O40 O 0.89431(8) 1.65213(15) 0.54025(8) 0.0362 1.0000 Uani .
C41 C 0.87625(11) 1.7845(2) 0.56339(12) 0.0373 1.0000 Uani .
C42 C 0.89074(10) 1.48290(18) 0.45264(11) 0.0296 1.0000 Uani .
C43 C 0.86881(10) 1.43252(17) 0.38648(11) 0.0266 1.0000 Uani .
C44 C 0.78053(8) 1.24115(16) 0.21421(9) 0.0212 1.0000 Uani .
C45 C 0.74967(9) 1.11473(15) 0.21476(10) 0.0213 1.0000 Uani .
C46 C 0.54039(8) 0.40914(15) 0.33124(10) 0.0204 1.0000 Uani .
C47 C 0.50905(8) 0.28315(15) 0.33390(9) 0.0214 1.0000 Uani .
C48 C 0.41210(9) 0.08637(16) 0.16488(10) 0.0240 1.0000 Uani .
C49 C 0.38733(9) 0.03039(16) 0.10117(10) 0.0243 1.0000 Uani .
C50 C 0.39374(12) -0.28423(19) 0.00138(11) 0.0361 1.0000 Uani .
H31 H 0.4592 -0.2678 0.1175 0.0285 1.0000 Uiso R
H41 H 0.5022 -0.1713 0.2247 0.0282 1.0000 Uiso R
H81 H 0.3517 0.0108 0.3145 0.0302 1.0000 Uiso R
H91 H 0.3082 -0.0858 0.4197 0.0313 1.0000 Uiso R
H121 H 0.3064 -0.2432 0.5872 0.0603 1.0000 Uiso R
H122 H 0.2823 -0.1168 0.5382 0.0602 1.0000 Uiso R
H123 H 0.2972 -0.2629 0.5002 0.0610 1.0000 Uiso R
H131 H 0.5102 -0.1089 0.4979 0.0363 1.0000 Uiso R
H141 H 0.5528 -0.0086 0.3915 0.0329 1.0000 Uiso R
H161 H 0.5596 0.1731 0.1761 0.0257 1.0000 Uiso R
H171 H 0.6122 0.3885 0.1695 0.0260 1.0000 Uiso R
H241 H 0.6682 1.1337 0.3699 0.0256 1.0000 Uiso R
H251 H 0.7209 1.3458 0.3691 0.0247 1.0000 Uiso R
H291 H 0.9359 1.4959 0.2299 0.0278 1.0000 Uiso R
H301 H 0.9760 1.5735 0.1181 0.0295 1.0000 Uiso R
H331 H 0.8924 1.7114 -0.0876 0.0585 1.0000 Uiso R
H332 H 0.8299 1.7611 -0.0333 0.0588 1.0000 Uiso R
H333 H 0.8314 1.6069 -0.0610 0.0575 1.0000 Uiso R
H341 H 0.7725 1.6228 0.0493 0.0299 1.0000 Uiso R
H351 H 0.7307 1.5432 0.1628 0.0301 1.0000 Uiso R
H371 H 0.7849 1.6961 0.3273 0.0283 1.0000 Uiso R
H381 H 0.8223 1.7848 0.4375 0.0302 1.0000 Uiso R
H411 H 0.8920 1.7967 0.6138 0.0555 1.0000 Uiso R
H412 H 0.9002 1.8535 0.5329 0.0537 1.0000 Uiso R
H413 H 0.8236 1.8018 0.5606 0.0554 1.0000 Uiso R
H421 H 0.9180 1.4290 0.4842 0.0352 1.0000 Uiso R
H431 H 0.8821 1.3432 0.3720 0.0313 1.0000 Uiso R
H441 H 0.8088 1.2681 0.1736 0.0258 1.0000 Uiso R
H451 H 0.7579 1.0550 0.1755 0.0271 1.0000 Uiso R
H461 H 0.5356 0.4675 0.3710 0.0256 1.0000 Uiso R
H471 H 0.4819 0.2569 0.3744 0.0265 1.0000 Uiso R
H481 H 0.3986 0.1756 0.1780 0.0292 1.0000 Uiso R
H491 H 0.3571 0.0816 0.0702 0.0287 1.0000 Uiso R
H501 H 0.3713 -0.3014 -0.0463 0.0548 1.0000 Uiso R
H502 H 0.4458 -0.2998 -0.0015 0.0539 1.0000 Uiso R
H503 H 0.3717 -0.3468 0.0382 0.0538 1.0000 Uiso R

loop_
_atom_site_aniso_label
_atom_site_aniso_U_11
_atom_site_aniso_U_22
_atom_site_aniso_U_33
_atom_site_aniso_U_23
_atom_site_aniso_U_13
_atom_site_aniso_U_12
O1 0.0400(7) 0.0246(6) 0.0215(6) 0.0002(5) -0.0072(5) -0.0052(5)
C2 0.0233(8) 0.0225(8) 0.0191(8) 0.0008(6) -0.0005(6) -0.0069(6)
C3 0.0255(7) 0.0205(7) 0.0249(8) -0.0013(6) 0.0002(7) -0.0019(6)
C4 0.0232(7) 0.0228(8) 0.0237(8) 0.0014(7) -0.0029(6) 0.0000(6)
C5 0.0220(7) 0.0209(7) 0.0215(8) 0.0013(7) -0.0008(6) -0.0059(6)
N6 0.0293(7) 0.0207(6) 0.0208(6) 0.0000(6) -0.0025(6) -0.0081(5)
C7 0.0251(8) 0.0171(7) 0.0218(8) -0.0005(6) -0.0009(6) -0.0035(6)
C8 0.0237(8) 0.0239(8) 0.0237(8) -0.0025(7) -0.0043(7) -0.0026(6)
C9 0.0239(8) 0.0265(8) 0.0259(8) -0.0052(7) 0.0017(7) -0.0047(6)
C10 0.0319(8) 0.0210(8) 0.0214(8) -0.0007(7) 0.0012(7) -0.0043(7)
O11 0.0404(7) 0.0364(8) 0.0237(7) 0.0040(6) 0.0044(5) -0.0043(6)
C12 0.0430(11) 0.0464(12) 0.0325(11) 0.0041(9) 0.0150(9) -0.0031(9)
C13 0.0303(9) 0.0298(9) 0.0271(9) 0.0030(7) -0.0063(7) -0.0017(7)
C14 0.0228(7) 0.0281(9) 0.0308(8) 0.0028(7) -0.0041(8) -0.0044(6)
C15 0.0177(6) 0.0172(7) 0.0248(7) 0.0020(7) -0.0029(6) -0.0014(5)
C16 0.0205(7) 0.0195(7) 0.0216(7) -0.0017(6) -0.0019(6) -0.0012(6)
C17 0.0177(7) 0.0221(8) 0.0227(8) 0.0012(6) -0.0005(6) -0.0006(6)
C18 0.0157(6) 0.0193(7) 0.0226(7) 0.0010(7) -0.0028(6) 0.0001(5)
C19 0.0196(7) 0.0231(7) 0.0197(7) 0.0008(7) -0.0022(6) 0.0002(6)
C20 0.0207(7) 0.0225(7) 0.0193(7) 0.0008(7) -0.0015(6) -0.0021(6)
C21 0.0209(7) 0.0222(7) 0.0210(7) 0.0002(6) -0.0012(7) -0.0015(6)
C22 0.0193(6) 0.0215(7) 0.0228(7) 0.0008(7) -0.0026(6) -0.0015(5)
C23 0.0169(6) 0.0173(7) 0.0246(7) 0.0010(7) -0.0035(6) -0.0009(5)
C24 0.0189(7) 0.0232(7) 0.0210(8) 0.0011(6) 0.0008(6) -0.0020(6)
C25 0.0192(7) 0.0218(7) 0.0206(7) -0.0012(6) -0.0006(6) -0.0019(6)
C26 0.0171(6) 0.0194(7) 0.0215(7) 0.0021(7) -0.0022(6) -0.0018(5)
N27 0.0267(6) 0.0207(6) 0.0194(6) 0.0006(6) 0.0004(6) -0.0084(5)
C28 0.0233(7) 0.0172(7) 0.0212(8) 0.0014(6) -0.0001(6) -0.0038(6)
C29 0.0227(8) 0.0215(8) 0.0221(8) -0.0018(6) -0.0038(6) -0.0029(6)
C30 0.0218(8) 0.0269(8) 0.0235(8) -0.0032(7) 0.0012(6) -0.0058(6)
C31 0.0309(9) 0.0192(8) 0.0191(8) -0.0017(6) 0.0029(6) -0.0043(6)
O32 0.0369(7) 0.0397(8) 0.0193(6) 0.0030(5) 0.0028(5) -0.0071(6)
C33 0.0523(12) 0.0453(11) 0.0205(8) 0.0048(8) -0.0031(9) -0.0036(10)
C34 0.0272(8) 0.0250(8) 0.0238(9) 0.0029(7) -0.0042(7) 0.0031(6)
C35 0.0211(7) 0.0262(8) 0.0274(8) 0.0021(7) 0.0007(7) 0.0002(6)
C36 0.0211(7) 0.0208(7) 0.0194(8) 0.0009(6) 0.0017(6) -0.0066(6)
C37 0.0238(7) 0.0236(8) 0.0235(8) 0.0010(7) -0.0013(7) -0.0014(6)
C38 0.0277(8) 0.0236(8) 0.0250(8) -0.0014(7) 0.0003(7) -0.0028(6)
C39 0.0307(8) 0.0288(9) 0.0205(8) 0.0020(7) -0.0009(7) -0.0122(7)
O40 0.0505(8) 0.0337(8) 0.0243(7) -0.0015(6) -0.0100(6) -0.0082(6)
C41 0.0436(10) 0.0393(11) 0.0290(10) -0.0103(9) -0.0022(8) -0.0105(9)
C42 0.0352(9) 0.0263(9) 0.0274(9) 0.0062(8) -0.0094(8) -0.0059(7)
C43 0.0298(8) 0.0209(8) 0.0292(9) 0.0015(7) -0.0036(7) -0.0032(6)
C44 0.0189(7) 0.0229(7) 0.0218(7) 0.0023(7) 0.0016(6) -0.0009(6)
C45 0.0215(6) 0.0194(7) 0.0228(8) -0.0013(7) 0.0000(6) 0.0008(6)
C46 0.0202(7) 0.0198(7) 0.0213(7) -0.0012(6) -0.0002(6) 0.0005(6)
C47 0.0196(7) 0.0216(7) 0.0230(8) 0.0001(7) 0.0021(6) -0.0016(6)
C48 0.0261(8) 0.0182(7) 0.0279(9) 0.0014(7) -0.0021(7) -0.0029(6)
C49 0.0272(8) 0.0207(7) 0.0250(8) 0.0044(7) -0.0052(7) -0.0038(6)
C50 0.0543(12) 0.0284(9) 0.0256(9) -0.0063(8) -0.0102(8) -0.0001(8)

loop_
_atom_type_symbol
_atom_type_scat_dispersion_real
_atom_type_scat_dispersion_imag
_atom_type_scat_Cromer_Mann_a1
_atom_type_scat_Cromer_Mann_b1
_atom_type_scat_Cromer_Mann_a2
_atom_type_scat_Cromer_Mann_b2
_atom_type_scat_Cromer_Mann_a3
_atom_type_scat_Cromer_Mann_b3
_atom_type_scat_Cromer_Mann_a4
_atom_type_scat_Cromer_Mann_b4
_atom_type_scat_Cromer_Mann_c
_atom_type_scat_source
C 0.0181 0.0091 2.3100 20.8439 1.0200 10.2075 1.5886 0.5687 0.8650 51.6512 0.2156 'International Tables Vol C 4.2.6.8 and 6.1.1.4'
H 0.0000 0.0000 0.4930 10.5109 0.3229 26.1257 0.1402 3.1424 0.0408 57.7998 0.0030 'International Tables Vol C 4.2.6.8 and 6.1.1.4'
N 0.0311 0.0180 12.2126 0.0057 3.1322 9.8933 2.0125 28.9975 1.1663 0.5826 -11.5290 'International Tables Vol C 4.2.6.8 and 6.1.1.4'
O 0.0492 0.0322 3.0485 13.2771 2.2868 5.7011 1.5463 0.3239 0.8670 32.9089 0.2508 'International Tables Vol C 4.2.6.8 and 6.1.1.4'

loop_
_geom_angle_atom_site_label_1
_geom_angle_atom_site_label_2
_geom_angle_atom_site_label_3
_geom_angle
_geom_angle_publ_flag
C2 O1 C50 115.93(14) yes
O1 C2 C3 124.11(15) yes
O1 C2 C49 115.62(15) yes
C3 C2 C49 120.26(16) yes
C2 C3 C4 119.20(15) yes
C2 C3 H31 120.5 no
C4 C3 H31 120.3 no
C3 C4 C5 120.74(16) yes
C3 C4 H41 119.6 no
C5 C4 H41 119.7 no
C4 C5 N6 119.63(15) yes
C4 C5 C48 119.68(16) yes
N6 C5 C48 120.67(15) yes
C5 N6 C7 117.14(11) yes
C5 N6 C15 119.28(14) yes
C7 N6 C15 121.29(14) yes
N6 C7 C8 120.18(15) yes
N6 C7 C14 120.97(15) yes
C8 C7 C14 118.83(16) yes
C7 C8 C9 120.76(16) yes
C7 C8 H81 119.6 no
C9 C8 H81 119.6 no
C8 C9 C10 119.86(16) yes
C8 C9 H91 119.6 no
C10 C9 H91 120.5 no
C9 C10 O11 124.37(16) yes
C9 C10 C13 119.86(16) yes
O11 C10 C13 115.77(16) yes
C10 O11 C12 116.35(15) yes
O11 C12 H121 105.5 no
O11 C12 H122 110.0 no
H121 C12 H122 110.4 no
O11 C12 H123 108.5 no
H121 C12 H123 110.3 no
H122 C12 H123 111.8 no
C10 C13 C14 119.89(17) yes
C10 C13 H131 119.8 no
C14 C13 H131 120.3 no
C7 C14 C13 120.80(16) yes
C7 C14 H141 119.3 no
C13 C14 H141 119.9 no
N6 C15 C16 120.18(15) yes
N6 C15 C47 121.22(15) yes
C16 C15 C47 118.60(13) yes
C15 C16 C17 120.50(15) yes
C15 C16 H161 118.1 no
C17 C16 H161 121.4 no
C16 C17 C18 121.18(15) yes
C16 C17 H171 119.9 no
C18 C17 H171 118.9 no
C17 C18 C19 121.88(15) yes
C17 C18 C46 118.15(13) yes
C19 C18 C46 119.96(15) yes
C18 C19 C20 177.32(18) yes
C19 C20 C21 178.33(18) yes
C20 C21 C22 178.98(18) yes
C21 C22 C23 176.75(18) yes
C22 C23 C24 122.30(16) yes
C22 C23 C45 119.54(15) yes
C24 C23 C45 118.15(13) yes
C23 C24 C25 120.75(15) yes
C23 C24 H241 118.9 no
C25 C24 H241 120.3 no
C24 C25 C26 120.77(15) yes
C24 C25 H251 120.0 no
C26 C25 H251 119.2 no
C25 C26 N27 120.26(15) yes
C25 C26 C44 118.50(13) yes
N27 C26 C44 121.24(15) yes
C26 N27 C28 118.78(14) yes
C26 N27 C36 119.37(14) yes
C28 N27 C36 119.15(11) yes
N27 C28 C29 120.48(15) yes
N27 C28 C35 119.95(15) yes
C29 C28 C35 119.53(16) yes
C28 C29 C30 119.93(15) yes
C28 C29 H291 120.7 no
C30 C29 H291 119.4 no
C29 C30 C31 120.14(15) yes
C29 C30 H301 119.8 no
C31 C30 H301 120.1 no
C30 C31 O32 114.79(15) yes
C30 C31 C34 120.29(16) yes
O32 C31 C34 124.91(16) yes
C31 O32 C33 117.30(15) yes
O32 C33 H331 105.7 no
O32 C33 H332 112.2 no
H331 C33 H332 109.5 no
O32 C33 H333 110.1 no
H331 C33 H333 109.9 no
H332 C33 H333 109.3 no
C31 C34 C35 119.39(16) yes
C31 C34 H341 119.5 no
C35 C34 H341 121.1 no
C34 C35 C28 120.70(15) yes
C34 C35 H351 120.6 no
C28 C35 H351 118.7 no
N27 C36 C37 120.43(15) yes
N27 C36 C43 120.57(15) yes
C37 C36 C43 119.00(16) yes
C36 C37 C38 120.52(16) yes
C36 C37 H371 119.5 no
C38 C37 H371 119.9 no
C37 C38 C39 119.73(16) yes
C37 C38 H381 118.8 no
C39 C38 H381 121.4 no
C38 C39 O40 124.40(17) yes
C38 C39 C42 119.94(17) yes
O40 C39 C42 115.66(17) yes
C39 O40 C41 117.65(16) yes
O40 C41 H411 109.1 no
O40 C41 H412 111.0 no
H411 C41 H412 108.5 no
O40 C41 H413 112.1 no
H411 C41 H413 108.8 no
H412 C41 H413 107.2 no
C39 C42 C43 120.00(17) yes
C39 C42 H421 119.8 no
C43 C42 H421 120.2 no
C36 C43 C42 120.72(17) yes
C36 C43 H431 119.0 no
C42 C43 H431 120.3 no
C26 C44 C45 120.63(15) yes
C26 C44 H441 119.9 no
C45 C44 H441 119.4 no
C23 C45 C44 121.19(14) yes
C23 C45 H451 119.2 no
C44 C45 H451 119.6 no
C18 C46 C47 120.92(15) yes
C18 C46 H461 119.8 no
C47 C46 H461 119.3 no
C15 C47 C46 120.61(15) yes
C15 C47 H471 118.8 no
C46 C47 H471 120.5 no
C5 C48 C49 120.02(15) yes
C5 C48 H481 119.8 no
C49 C48 H481 120.1 no
C2 C49 C48 120.07(16) yes
C2 C49 H491 120.2 no
C48 C49 H491 119.8 no
O1 C50 H501 106.1 no
O1 C50 H502 111.3 no
H501 C50 H502 110.1 no
O1 C50 H503 110.6 no
H501 C50 H503 108.6 no
H502 C50 H503 110.0 no

loop_
_geom_bond_atom_site_label_1
_geom_bond_atom_site_label_2
_geom_bond_distance
_geom_bond_publ_flag
O1 C2 1.378(2) yes
O1 C50 1.428(2) yes
C2 C3 1.388(2) yes
C2 C49 1.392(2) yes
C3 C4 1.396(2) yes
C3 H31 0.951 no
C4 C5 1.382(2) yes
C4 H41 0.957 no
C5 N6 1.432(2) yes
C5 C48 1.394(2) yes
N6 C7 1.425(2) yes
N6 C15 1.3991(18) yes
C7 C8 1.391(2) yes
C7 C14 1.391(2) yes
C8 C9 1.393(2) yes
C8 H81 0.933 no
C9 C10 1.382(3) yes
C9 H91 0.944 no
C10 O11 1.370(2) yes
C10 C13 1.396(3) yes
O11 C12 1.427(2) yes
C12 H121 0.988 no
C12 H122 0.979 no
C12 H123 1.000 no
C13 C14 1.384(3) yes
C13 H131 0.962 no
C14 H141 0.958 no
C15 C16 1.406(2) yes
C15 C47 1.402(2) yes
C16 C17 1.381(2) yes
C16 H161 0.948 no
C17 C18 1.403(2) yes
C17 H171 0.977 no
C18 C19 1.423(2) yes
C18 C46 1.404(2) yes
C19 C20 1.210(2) yes
C20 C21 1.371(2) yes
C21 C22 1.204(2) yes
C22 C23 1.4281(19) yes
C23 C24 1.404(2) yes
C23 C45 1.398(2) yes
C24 C25 1.384(2) yes
C24 H241 0.948 no
C25 C26 1.403(2) yes
C25 H251 0.935 no
C26 N27 1.4007(18) yes
C26 C44 1.397(2) yes
N27 C28 1.435(2) yes
N27 C36 1.431(2) yes
C28 C29 1.396(2) yes
C28 C35 1.383(2) yes
C29 C30 1.387(2) yes
C29 H291 0.968 no
C30 C31 1.391(2) yes
C30 H301 0.951 no
C31 O32 1.372(2) yes
C31 C34 1.383(2) yes
O32 C33 1.425(2) yes
C33 H331 0.990 no
C33 H332 0.994 no
C33 H333 0.990 no
C34 C35 1.397(2) yes
C34 H341 0.954 no
C35 H351 0.960 no
C36 C37 1.388(2) yes
C36 C43 1.395(2) yes
C37 C38 1.401(2) yes
C37 H371 0.941 no
C38 C39 1.387(3) yes
C38 H381 0.957 no
C39 O40 1.372(2) yes
C39 C42 1.391(3) yes
O40 C41 1.426(2) yes
C41 H411 0.986 no
C41 H412 0.995 no
C41 H413 1.002 no
C42 C43 1.386(3) yes
C42 H421 0.944 no
C43 H431 0.961 no
C44 C45 1.384(2) yes
C44 H441 0.958 no
C45 H451 0.952 no
C46 C47 1.385(2) yes
C46 H461 0.941 no
C47 H471 0.943 no
C48 C49 1.385(2) yes
C48 H481 0.955 no
C49 H491 0.954 no
C50 H501 0.992 no
C50 H502 0.989 no
C50 H503 1.011 no
